data_7230234
loop_
_publ_author_name
'An, Yan-Yan'
'Lu, Li-Ping'
'Feng, Si-Si'
'Zhu, Miao-Li'

_publ_section_title
;
 Efficient pure white light emission based on a three-component
 La:Eu,Tb-doped luminescent lanthanide metal--organic framework
;
_journal_issue 14
_journal_name_full CrystEngComm
_journal_page_first 2043
_journal_paper_doi 10.1039/C8CE00008E
_journal_volume 20
_journal_year 2018
_chemical_formula_moiety '[(Eu0.11La0.66Tb0.23)2(C16H9O7)2(C3H7ON)2(H2O)(CHOOH)]??7H2O'
_chemical_formula_sum 'C39 H48 Eu0.22 La1.32 N2 O26 Tb0.46'
_chemical_formula_weight 1250.69
_space_group_crystal_system monoclinic
_space_group_IT_number 15
_space_group_name_Hall '-C 2yc'
_space_group_name_H-M_alt 'C 1 2/c 1'
_symmetry_space_group_name_Hall '-C 2yc'
_symmetry_space_group_name_H-M 'C 1 2/c 1'
_atom_sites_solution_hydrogens geom
_audit_creation_method SHELXL-2016/6
_audit_update_record
;
2018-02-11 deposited with the CCDC.
2018-03-02 downloaded from the CCDC.
;
_cell_angle_alpha 90
_cell_angle_beta 101.87(3)
_cell_angle_gamma 90
_cell_formula_units_Z 4
_cell_length_a 28.533(6)
_cell_length_b 14.512(3)
_cell_length_c 13.441(3)
_cell_measurement_reflns_used 60868
_cell_measurement_temperature 100(2)
_cell_measurement_theta_max 31.46
_cell_measurement_theta_min 2.91
_cell_volume 5447(2)
_computing_structure_refinement 'SHELXL-2016/6 (Sheldrick, 2016)'
_diffrn_ambient_temperature 100(2)
_diffrn_measured_fraction_theta_full 0.989
_diffrn_measured_fraction_theta_max 0.965
_diffrn_measurement_device_type 'Bruker P4'
_diffrn_radiation_type MoK\a
_diffrn_radiation_wavelength 0.710
_diffrn_reflns_av_R_equivalents 0
_diffrn_reflns_av_unetI/netI 0.0219
_diffrn_reflns_Laue_measured_fraction_full 0.989
_diffrn_reflns_Laue_measured_fraction_max 0.965
_diffrn_reflns_number 8606
_diffrn_reflns_point_group_measured_fraction_full 0.989
_diffrn_reflns_point_group_measured_fraction_max 0.965
_diffrn_reflns_theta_full 25.214
_diffrn_reflns_theta_max 31.252
_diffrn_reflns_theta_min 2.915
_exptl_absorpt_coefficient_mu 1.920
_exptl_crystal_colour colourless
_exptl_crystal_density_diffrn 1.525
_exptl_crystal_description block
_exptl_crystal_F_000 2492
_exptl_crystal_size_max 0.200
_exptl_crystal_size_mid 0.150
_exptl_crystal_size_min 0.140
_refine_diff_density_max 2.619
_refine_diff_density_min -4.353
_refine_diff_density_rms 0.223
_refine_ls_extinction_coef 0.0080(5)
_refine_ls_extinction_expression Fc^*^=kFc[1+0.001xFc^2^\l^3^/sin(2\q)]^-1/4^
_refine_ls_extinction_method 'SHELXL-2016/6 (Sheldrick 2016)'
_refine_ls_goodness_of_fit_ref 1.082
_refine_ls_hydrogen_treatment constr
_refine_ls_matrix_type full
_refine_ls_number_parameters 308
_refine_ls_number_reflns 8606
_refine_ls_number_restraints 56
_refine_ls_restrained_S_all 1.106
_refine_ls_R_factor_all 0.0797
_refine_ls_R_factor_gt 0.0745
_refine_ls_shift/su_max 0.001
_refine_ls_shift/su_mean 0.000
_refine_ls_structure_factor_coef Fsqd
_refine_ls_weighting_details 'w=1/[\s^2^(Fo^2^)+(0.1453P)^2^+32.6113P] where P=(Fo^2^+2Fc^2^)/3'
_refine_ls_weighting_scheme calc
_refine_ls_wR_factor_gt 0.2150
_refine_ls_wR_factor_ref 0.2208
_reflns_Friedel_coverage 0.000
_reflns_number_gt 7479
_reflns_number_total 8606
_reflns_threshold_expression 'I > 2\s(I)'
_cod_data_source_file c8ce00008e2.cif
_cod_data_source_block 13R-B-AYY20-LAEUTB
_cod_depositor_comments 'Adding full bibliography for 7230226--7230238.cif.'
_cod_original_cell_volume 5446(2)
_cod_database_code 7230234
_shelx_shelxl_version_number 2016/6
_shelx_space_group_comment
;
The symmetry employed for this shelxl refinement is uniquely defined
by the following loop, which should always be used as a source of
symmetry information in preference to the above space-group names.
They are only intended as comments.
;
_shelx_estimated_absorpt_t_min 0.700
_shelx_estimated_absorpt_t_max 0.775

loop_
_space_group_symop_operation_xyz
'x, y, z'
'-x, y, -z+1/2'
'x+1/2, y+1/2, z'
'-x+1/2, y+1/2, -z+1/2'
'-x, -y, -z'
'x, -y, z-1/2'
'-x+1/2, -y+1/2, -z'
'x+1/2, -y+1/2, z-1/2'

loop_
_atom_site_label
_atom_site_type_symbol
_atom_site_fract_x
_atom_site_fract_y
_atom_site_fract_z
_atom_site_U_iso_or_equiv
_atom_site_adp_type
_atom_site_occupancy
_atom_site_site_symmetry_order
_atom_site_calc_flag
_atom_site_refinement_flags_posn
_atom_site_refinement_flags_adp
_atom_site_refinement_flags_occupancy
_atom_site_disorder_assembly
_atom_site_disorder_group
La1 La 0.32004(2) 0.78683(2) 0.05643(2) 0.03090(14) Uani 0.66 1 d . . P . .
Eu1 Eu 0.32004(2) 0.78683(2) 0.05643(2) 0.03090(14) Uani 0.11 1 d . . P . .
Tb1 Tb 0.32004(2) 0.78683(2) 0.05643(2) 0.03090(14) Uani 0.23 1 d . . P . .
O1 O 0.73476(12) 0.3454(2) -0.0438(3) 0.0343(7) Uani 1 1 d . . . . .
O2 O 0.79727(13) 0.4307(3) -0.0520(3) 0.0403(8) Uani 1 1 d . . . . .
O3 O 0.76550(14) 0.6689(4) -0.3321(4) 0.0501(11) Uani 1 1 d . . . . .
O4 O 0.69210(15) 0.7295(3) -0.3805(3) 0.0381(8) Uani 1 1 d . . . . .
O5 O 0.58088(18) 0.6480(4) -0.1286(5) 0.0654(13) Uani 1 1 d . U . . .
O6 O 0.40062(16) 0.8214(3) 0.0132(4) 0.0465(9) Uani 1 1 d . . . . .
O7 O 0.38786(15) 0.6736(3) 0.0418(3) 0.0419(8) Uani 1 1 d . . . . .
C1 C 0.71987(17) 0.4887(3) -0.1306(4) 0.0329(8) Uani 1 1 d . . . . .
C2 C 0.73633(17) 0.5515(4) -0.1947(4) 0.0344(9) Uani 1 1 d . . . . .
H2 H 0.769199 0.551917 -0.198600 0.041 Uiso 1 1 calc R U . . .
C3 C 0.70460(17) 0.6135(4) -0.2529(4) 0.0355(9) Uani 1 1 d . . . . .
C4 C 0.65634(18) 0.6144(4) -0.2446(4) 0.0387(10) Uani 1 1 d . . . . .
H4 H 0.634647 0.656168 -0.284526 0.046 Uiso 1 1 calc R U . . .
C5 C 0.63992(18) 0.5540(4) -0.1777(4) 0.0407(11) Uani 1 1 d . . . . .
C6 C 0.67192(17) 0.4902(4) -0.1225(4) 0.0347(9) Uani 1 1 d . . . . .
H6 H 0.660829 0.447415 -0.079100 0.042 Uiso 1 1 calc R U . . .
C7 C 0.75293(16) 0.4175(3) -0.0726(3) 0.0317(8) Uani 1 1 d . . . . .
C8 C 0.72216(18) 0.6762(4) -0.3279(4) 0.0378(10) Uani 1 1 d . . . . .
C9 C 0.58902(18) 0.5567(4) -0.1641(5) 0.0439(12) Uani 1 1 d . . . . .
H9A H 0.566745 0.543872 -0.229453 0.053 Uiso 1 1 calc R U . . .
H9B H 0.583893 0.509856 -0.113842 0.053 Uiso 1 1 calc R U . . .
C10 C 0.5390(2) 0.6637(5) -0.0964(7) 0.0584(18) Uani 1 1 d . . . . .
C11 C 0.5313(3) 0.7543(7) -0.0707(9) 0.073(2) Uani 1 1 d . U . . .
H11 H 0.554088 0.800329 -0.077696 0.087 Uiso 1 1 calc R U . . .
C12 C 0.4906(3) 0.7783(5) -0.0346(8) 0.0629(19) Uani 1 1 d . U . . .
H12 H 0.485944 0.840236 -0.016018 0.076 Uiso 1 1 calc R U . . .
C13 C 0.4563(2) 0.7109(3) -0.0256(5) 0.0381(11) Uani 1 1 d . . . . .
C14 C 0.46435(18) 0.6216(4) -0.0534(4) 0.0383(10) Uani 1 1 d . . . . .
H14 H 0.441690 0.575327 -0.046483 0.046 Uiso 1 1 calc R U . . .
C15 C 0.50469(19) 0.5970(4) -0.0915(4) 0.0406(10) Uani 1 1 d . . . . .
H15 H 0.508535 0.535737 -0.113486 0.049 Uiso 1 1 calc R U . . .
C16 C 0.4123(2) 0.7363(4) 0.0120(4) 0.0367(9) Uani 1 1 d . . . . .
O8 O 0.3495(3) 0.7190(4) 0.2299(5) 0.073(2) Uani 1 1 d . . . . .
C17 C 0.3402(4) 0.7500(9) 0.3088(6) 0.082(3) Uani 1 1 d . U . . .
H17 H 0.337197 0.815032 0.313018 0.098 Uiso 1 1 calc R U . . .
N1 N 0.3340(3) 0.7029(7) 0.3860(6) 0.086(3) Uani 1 1 d . U . . .
C18 C 0.3209(5) 0.7414(13) 0.4746(9) 0.106(4) Uani 1 1 d . U . . .
H18A H 0.327113 0.807844 0.476857 0.158 Uiso 1 1 calc R U . . .
H18B H 0.339872 0.712243 0.535528 0.158 Uiso 1 1 calc R U . . .
H18C H 0.286793 0.730353 0.471907 0.158 Uiso 1 1 calc R U . . .
C19 C 0.3466(6) 0.5957(11) 0.3886(11) 0.120(4) Uani 1 1 d . U . . .
H19A H 0.354213 0.577513 0.323483 0.179 Uiso 1 1 calc R U . . .
H19B H 0.319006 0.560075 0.400151 0.179 Uiso 1 1 calc R U . . .
H19C H 0.374226 0.583567 0.443602 0.179 Uiso 1 1 calc R U . . .
O9 O 0.3563(2) 0.9170(5) 0.1641(4) 0.0746(18) Uani 0.5 1 d D . P A 1
C20 C 0.3795(5) 0.9881(7) 0.1857(12) 0.064(4) Uani 0.5 1 d D U P A 1
H20 H 0.410060 0.985091 0.168178 0.077 Uiso 0.5 1 calc R U P A 1
O10 O 0.3726(5) 1.0622(7) 0.2247(8) 0.076(3) Uani 0.5 1 d D U P A 1
O12 O 0.500000 0.7382(8) 0.250000 0.082(2) Uiso 1 2 d S . P B 1
O9A O 0.3563(2) 0.9170(5) 0.1641(4) 0.0746(18) Uani 0.5 1 d . . P A 2
O11 O 0.4085(12) 1.135(2) 0.253(3) 0.186(12) Uiso 0.5 1 d . . P C 2
O13 O 0.500000 0.8982(17) 0.250000 0.202(9) Uiso 1 2 d S . P D 2
O14 O 0.4561(6) 0.9898(13) 0.0593(14) 0.212(7) Uiso 1 1 d . . . . .
O15 O 0.8734(8) 0.5540(17) 0.9386(19) 0.273(10) Uiso 1 1 d . . . . .

loop_
_atom_site_aniso_label
_atom_site_aniso_U_11
_atom_site_aniso_U_22
_atom_site_aniso_U_33
_atom_site_aniso_U_23
_atom_site_aniso_U_13
_atom_site_aniso_U_12
La1 0.02817(18) 0.03625(18) 0.03103(18) 0.00017(8) 0.01247(11) 0.00374(8)
Eu1 0.02817(18) 0.03625(18) 0.03103(18) 0.00017(8) 0.01247(11) 0.00374(8)
Tb1 0.02817(18) 0.03625(18) 0.03103(18) 0.00017(8) 0.01247(11) 0.00374(8)
O1 0.0276(15) 0.0382(16) 0.0391(17) 0.0058(13) 0.0114(13) 0.0033(12)
O2 0.0285(16) 0.0430(19) 0.048(2) 0.0066(16) 0.0055(14) -0.0003(14)
O3 0.0288(17) 0.070(3) 0.054(2) 0.027(2) 0.0151(16) 0.0003(18)
O4 0.0363(19) 0.0460(18) 0.0338(17) 0.0110(15) 0.0119(15) 0.0018(15)
O5 0.046(2) 0.052(2) 0.108(4) 0.008(2) 0.040(2) 0.0046(18)
O6 0.045(2) 0.040(2) 0.059(2) -0.0033(18) 0.0220(19) 0.0024(17)
O7 0.0392(19) 0.044(2) 0.047(2) 0.0083(16) 0.0214(16) 0.0082(16)
C1 0.0281(19) 0.040(2) 0.0320(19) 0.0053(17) 0.0089(16) 0.0019(16)
C2 0.0266(19) 0.042(2) 0.036(2) 0.0070(18) 0.0106(17) -0.0004(17)
C3 0.028(2) 0.045(2) 0.036(2) 0.0115(18) 0.0128(17) 0.0018(17)
C4 0.028(2) 0.047(3) 0.043(2) 0.013(2) 0.0119(18) 0.0018(18)
C5 0.028(2) 0.049(3) 0.047(3) 0.013(2) 0.0117(19) 0.0027(19)
C6 0.030(2) 0.039(2) 0.038(2) 0.0088(18) 0.0162(18) 0.0042(17)
C7 0.0281(19) 0.040(2) 0.0297(18) 0.0002(16) 0.0115(16) 0.0027(16)
C8 0.032(2) 0.049(3) 0.034(2) 0.008(2) 0.0134(18) -0.002(2)
C9 0.028(2) 0.053(3) 0.055(3) 0.018(2) 0.020(2) 0.008(2)
C10 0.035(3) 0.045(3) 0.102(6) 0.011(3) 0.030(3) 0.006(2)
C11 0.059(3) 0.061(3) 0.104(5) 0.001(3) 0.032(3) -0.002(3)
C12 0.052(3) 0.053(3) 0.088(4) -0.002(3) 0.024(3) -0.001(2)
C13 0.030(2) 0.044(3) 0.042(3) 0.0069(18) 0.009(2) 0.0033(17)
C14 0.031(2) 0.046(3) 0.041(2) 0.003(2) 0.0141(19) -0.0008(19)
C15 0.034(2) 0.045(3) 0.045(3) 0.005(2) 0.013(2) 0.002(2)
C16 0.036(2) 0.041(2) 0.034(2) 0.0017(19) 0.0113(18) 0.0054(19)
O8 0.092(5) 0.090(4) 0.046(3) 0.020(2) 0.035(3) 0.052(3)
C17 0.097(6) 0.106(6) 0.047(3) 0.014(4) 0.025(4) 0.052(5)
N1 0.071(5) 0.147(7) 0.041(3) 0.001(3) 0.016(3) -0.005(4)
C18 0.098(7) 0.160(8) 0.059(5) -0.009(6) 0.017(5) 0.014(7)
C19 0.155(9) 0.117(8) 0.091(7) 0.000(6) 0.035(7) -0.015(7)
O9 0.063(3) 0.107(5) 0.058(3) -0.029(3) 0.020(3) -0.032(3)
C20 0.069(5) 0.056(5) 0.066(5) -0.004(4) 0.007(4) 0.000(4)
O10 0.101(8) 0.068(6) 0.060(6) -0.044(5) 0.019(6) -0.024(6)
O9A 0.063(3) 0.107(5) 0.058(3) -0.029(3) 0.020(3) -0.032(3)

loop_
_atom_type_symbol
_atom_type_description
_atom_type_scat_dispersion_real
_atom_type_scat_dispersion_imag
_atom_type_scat_source
C C 0.0030 0.0020 'International Tables Vol C Tables 4.2.6.8 and 6.1.1.4'
H H 0.0000 0.0000 'International Tables Vol C Tables 4.2.6.8 and 6.1.1.4'
N N 0.0060 0.0030 'International Tables Vol C Tables 4.2.6.8 and 6.1.1.4'
O O 0.0110 0.0060 'International Tables Vol C Tables 4.2.6.8 and 6.1.1.4'
La La -0.2440 2.4630 'International Tables Vol C Tables 4.2.6.8 and 6.1.1.4'
Eu Eu -0.1050 3.6800 'International Tables Vol C Tables 4.2.6.8 and 6.1.1.4'
Tb Tb -0.1140 4.1650 'International Tables Vol C Tables 4.2.6.8 and 6.1.1.4'

loop_
_geom_angle_atom_site_label_1
_geom_angle_atom_site_label_2
_geom_angle_atom_site_label_3
_geom_angle
_geom_angle_site_symmetry_1
_geom_angle_site_symmetry_3
O3 La1 O1 76.87(14) 8_466 5_665
O3 La1 O4 133.80(14) 8_466 2_654
O1 La1 O4 73.05(13) 5_665 2_654
O3 La1 O9A 71.59(17) 8_466 .
O1 La1 O9A 145.06(16) 5_665 .
O4 La1 O9A 141.18(17) 2_654 .
O3 La1 O9 71.59(17) 8_466 .
O1 La1 O9 145.06(16) 5_665 .
O4 La1 O9 141.18(17) 2_654 .
O3 La1 O8 70.69(18) 8_466 .
O1 La1 O8 81.1(2) 5_665 .
O4 La1 O8 135.49(18) 2_654 .
O9A La1 O8 74.7(2) . .
O9 La1 O8 74.7(2) . .
O3 La1 O6 143.70(15) 8_466 .
O1 La1 O6 137.10(13) 5_665 .
O4 La1 O6 78.57(15) 2_654 .
O9A La1 O6 72.13(17) . .
O9 La1 O6 72.13(17) . .
O8 La1 O6 98.3(2) . .
O3 La1 O2 90.88(16) 8_466 3_455
O1 La1 O2 121.03(12) 5_665 3_455
O4 La1 O2 76.07(14) 2_654 3_455
O9 La1 O2 74.7(2) . 3_455
O8 La1 O2 147.99(17) . 3_455
O6 La1 O2 81.00(14) . 3_455
O3 La1 O7 142.45(15) 8_466 .
O1 La1 O7 88.49(12) 5_665 .
O4 La1 O7 70.79(14) 2_654 .
O9A La1 O7 107.57(19) . .
O9 La1 O7 107.57(19) . .
O8 La1 O7 72.99(15) . .
O6 La1 O7 51.55(14) . .
O2 La1 O7 125.82(13) 3_455 .
O3 La1 O1 66.31(14) 8_466 3_455
O1 La1 O1 73.32(13) 5_665 3_455
O4 La1 O1 71.89(13) 2_654 3_455
O9 La1 O1 106.27(19) . 3_455
O8 La1 O1 133.68(17) . 3_455
O6 La1 O1 126.69(13) . 3_455
O2 La1 O1 49.61(11) 3_455 3_455
O7 La1 O1 141.85(13) . 3_455
O3 La1 C16 154.67(15) 8_466 .
O1 La1 C16 112.23(14) 5_665 .
O4 La1 C16 70.88(15) 2_654 .
O9A La1 C16 91.47(19) . .
O9 La1 C16 91.47(19) . .
O8 La1 C16 86.99(18) . .
O6 La1 C16 26.05(15) . .
O2 La1 C16 102.93(14) 3_455 .
O7 La1 C16 25.66(14) . .
O1 La1 C16 138.30(13) 3_455 .
O3 La1 C7 77.11(15) 8_466 3_455
O1 La1 C7 97.65(13) 5_665 3_455
O4 La1 C7 73.15(13) 2_654 3_455
O9A La1 C7 89.7(2) . 3_455
O9 La1 C7 89.7(2) . 3_455
O8 La1 C7 147.24(15) . 3_455
O6 La1 C7 104.17(14) . 3_455
O2 La1 C7 24.61(12) 3_455 3_455
O7 La1 C7 139.76(12) . 3_455
O1 La1 C7 25.02(12) 3_455 3_455
C16 La1 C7 122.71(14) . 3_455
C7 O1 La1 157.0(3) . 5_665
C7 O1 La1 91.7(3) . 3_545
La1 O1 La1 106.68(13) 5_665 3_545
C7 O2 La1 97.4(3) . 3_545
C8 O3 La1 139.4(4) . 8_565
C8 O4 La1 133.8(4) . 2_654
C10 O5 C9 117.9(5) . .
C16 O6 La1 93.5(3) . .
C16 O7 La1 92.1(3) . .
C6 C1 C2 119.7(4) . .
C6 C1 C7 119.4(4) . .
C2 C1 C7 120.8(4) . .
C3 C2 C1 120.2(4) . .
C3 C2 H2 119.9 . .
C1 C2 H2 119.9 . .
C2 C3 C4 119.6(4) . .
C2 C3 C8 119.6(4) . .
C4 C3 C8 120.7(4) . .
C5 C4 C3 120.5(5) . .
C5 C4 H4 119.8 . .
C3 C4 H4 119.8 . .
C6 C5 C4 119.0(5) . .
C6 C5 C9 119.6(5) . .
C4 C5 C9 121.4(5) . .
C1 C6 C5 120.8(4) . .
C1 C6 H6 119.6 . .
C5 C6 H6 119.6 . .
O2 C7 O1 121.2(4) . .
O2 C7 C1 120.5(4) . .
O1 C7 C1 118.3(4) . .
O2 C7 La1 58.0(3) . 3_545
O1 C7 La1 63.3(2) . 3_545
C1 C7 La1 175.4(3) . 3_545
O3 C8 O4 126.2(5) . .
O3 C8 C3 116.3(5) . .
O4 C8 C3 117.5(4) . .
O5 C9 C5 106.8(5) . .
O5 C9 H9A 110.4 . .
C5 C9 H9A 110.4 . .
O5 C9 H9B 110.4 . .
C5 C9 H9B 110.4 . .
H9A C9 H9B 108.6 . .
O5 C10 C11 115.4(6) . .
O5 C10 C15 124.6(6) . .
C11 C10 C15 119.9(6) . .
C10 C11 C12 120.7(8) . .
C10 C11 H11 119.7 . .
C12 C11 H11 119.7 . .
C11 C12 C13 120.1(7) . .
C11 C12 H12 120.0 . .
C13 C12 H12 120.0 . .
C14 C13 C12 118.2(6) . .
C14 C13 C16 121.4(5) . .
C12 C13 C16 120.4(6) . .
C13 C14 C15 122.3(5) . .
C13 C14 H14 118.9 . .
C15 C14 H14 118.9 . .
C10 C15 C14 118.8(6) . .
C10 C15 H15 120.6 . .
C14 C15 H15 120.6 . .
O7 C16 O6 122.1(5) . .
O7 C16 C13 119.2(5) . .
O6 C16 C13 118.8(5) . .
O7 C16 La1 62.3(3) . .
O6 C16 La1 60.4(3) . .
C13 C16 La1 172.2(4) . .
C17 O8 La1 124.5(5) . .
O8 C17 N1 126.3(11) . .
O8 C17 H17 116.9 . .
N1 C17 H17 116.9 . .
C17 N1 C18 124.5(12) . .
C17 N1 C19 118.0(9) . .
C18 N1 C19 117.3(11) . .
N1 C18 H18A 109.5 . .
N1 C18 H18B 109.5 . .
H18A C18 H18B 109.5 . .
N1 C18 H18C 109.5 . .
H18A C18 H18C 109.5 . .
H18B C18 H18C 109.5 . .
N1 C19 H19A 109.5 . .
N1 C19 H19B 109.5 . .
H19A C19 H19B 109.5 . .
N1 C19 H19C 109.5 . .
H19A C19 H19C 109.5 . .
H19B C19 H19C 109.5 . .
C20 O9 La1 157.0(9) . .
O9 C20 O10 135.2(15) . .
O9 C20 H20 112.4 . .
O10 C20 H20 112.4 . .

loop_
_geom_bond_atom_site_label_1
_geom_bond_atom_site_label_2
_geom_bond_distance
_geom_bond_site_symmetry_2
La1 O3 2.458(4) 8_466
La1 O1 2.460(4) 5_665
La1 O4 2.463(4) 2_654
La1 O9A 2.473(6) .
La1 O9 2.473(6) .
La1 O8 2.511(6) .
La1 O6 2.535(4) .
La1 O2 2.552(4) 3_455
La1 O7 2.577(4) .
La1 O1 2.667(3) 3_455
La1 C16 2.910(5) .
La1 C7 2.984(5) 3_455
O1 C7 1.263(6) .
O2 C7 1.253(6) .
O3 C8 1.254(6) .
O4 C8 1.259(7) .
O5 C10 1.370(8) .
O5 C9 1.444(8) .
O6 C16 1.280(7) .
O7 C16 1.261(7) .
C1 C6 1.395(6) .
C1 C2 1.400(6) .
C1 C7 1.504(7) .
C2 C3 1.396(7) .
C2 H2 0.9500 .
C3 C4 1.404(7) .
C3 C8 1.517(7) .
C4 C5 1.403(7) .
C4 H4 0.9500 .
C5 C6 1.401(7) .
C5 C9 1.501(7) .
C6 H6 0.9500 .
C9 H9A 0.9900 .
C9 H9B 0.9900 .
C10 C11 1.388(12) .
C10 C15 1.390(8) .
C11 C12 1.393(12) .
C11 H11 0.9500 .
C12 C13 1.405(9) .
C12 H12 0.9500 .
C13 C14 1.381(7) .
C13 C16 1.494(8) .
C14 C15 1.399(7) .
C14 H14 0.9500 .
C15 H15 0.9500 .
O8 C17 1.231(10) .
C17 N1 1.284(12) .
C17 H17 0.9500 .
N1 C18 1.432(14) .
N1 C19 1.596(18) .
C18 H18A 0.9800 .
C18 H18B 0.9800 .
C18 H18C 0.9800 .
C19 H19A 0.9800 .
C19 H19B 0.9800 .
C19 H19C 0.9800 .
O9 C20 1.228(9) .
C20 O10 1.229(9) .
C20 H20 0.9500 .

loop_
_geom_torsion_atom_site_label_1
_geom_torsion_atom_site_label_2
_geom_torsion_atom_site_label_3
_geom_torsion_atom_site_label_4
_geom_torsion
_geom_torsion_site_symmetry_1
_geom_torsion_site_symmetry_4
C6 C1 C2 C3 -2.0(8) . .
C7 C1 C2 C3 176.0(5) . .
C1 C2 C3 C4 1.9(8) . .
C1 C2 C3 C8 -175.4(5) . .
C2 C3 C4 C5 0.5(9) . .
C8 C3 C4 C5 177.8(5) . .
C3 C4 C5 C6 -2.6(9) . .
C3 C4 C5 C9 177.2(6) . .
C2 C1 C6 C5 -0.2(8) . .
C7 C1 C6 C5 -178.2(5) . .
C4 C5 C6 C1 2.5(9) . .
C9 C5 C6 C1 -177.4(5) . .
La1 O2 C7 O1 -3.7(5) 3_545 .
La1 O2 C7 C1 174.9(4) 3_545 .
La1 O1 C7 O2 -140.0(7) 5_665 .
La1 O1 C7 O2 3.5(5) 3_545 .
La1 O1 C7 C1 41.3(10) 5_665 .
La1 O1 C7 C1 -175.2(4) 3_545 .
La1 O1 C7 La1 -143.6(8) 5_665 3_545
C6 C1 C7 O2 -157.5(5) . .
C2 C1 C7 O2 24.4(7) . .
C6 C1 C7 O1 21.2(7) . .
C2 C1 C7 O1 -156.9(5) . .
La1 O3 C8 O4 -14.5(11) 8_565 .
La1 O3 C8 C3 164.7(5) 8_565 .
La1 O4 C8 O3 34.9(10) 2_654 .
La1 O4 C8 C3 -144.3(4) 2_654 .
C2 C3 C8 O3 -0.8(8) . .
C4 C3 C8 O3 -178.1(6) . .
C2 C3 C8 O4 178.4(5) . .
C4 C3 C8 O4 1.1(8) . .
C10 O5 C9 C5 -170.7(6) . .
C6 C5 C9 O5 120.3(6) . .
C4 C5 C9 O5 -59.5(8) . .
C9 O5 C10 C11 -175.2(8) . .
C9 O5 C10 C15 2.9(12) . .
O5 C10 C11 C12 -178.5(10) . .
C15 C10 C11 C12 3.4(15) . .
C10 C11 C12 C13 -1.1(16) . .
C11 C12 C13 C14 0.0(13) . .
C11 C12 C13 C16 -179.4(8) . .
C12 C13 C14 C15 -1.1(9) . .
C16 C13 C14 C15 178.2(5) . .
O5 C10 C15 C14 177.6(7) . .
C11 C10 C15 C14 -4.5(11) . .
C13 C14 C15 C10 3.4(9) . .
La1 O7 C16 O6 8.9(5) . .
La1 O7 C16 C13 -171.3(4) . .
La1 O6 C16 O7 -9.0(5) . .
La1 O6 C16 C13 171.2(4) . .
C14 C13 C16 O7 17.0(8) . .
C12 C13 C16 O7 -163.7(7) . .
C14 C13 C16 O6 -163.2(5) . .
C12 C13 C16 O6 16.2(9) . .
La1 O8 C17 N1 145.6(9) . .
O8 C17 N1 C18 -176.9(12) . .
O8 C17 N1 C19 9.2(19) . .
La1 O9 C20 O10 131(2) . .
